data_1518543
loop_
_publ_author_name
'Brown-Xu, Samantha E'
'Chisholm, Malcolm H.'
'Durr, Christopher B.'
'Spilker, Thomas F.'
'Young, Philip J.'

_publ_section_title
;
 MM Quadruply Bonded Complexes Supported by Vinylbenzoate Ligands:
 Synthesis, Characterization, Photophysical Properties and Application as
 Synthons.
;
_journal_issue 3
_journal_name_full 'Chemical science (Royal Society of Chemistry : 2010)'
_journal_page_first 1780
_journal_page_last 1791
_journal_paper_doi 10.1039/C4SC02542C
_journal_volume 6
_journal_year 2015
_chemical_formula_sum 'C58 H76 Mo2 O10'
_chemical_formula_weight 1125.06
_chemical_name_systematic
;
 ?
;
_space_group_IT_number 14
_symmetry_cell_setting monoclinic
_symmetry_Int_Tables_number 14
_symmetry_space_group_name_Hall '-P 2ybc'
_symmetry_space_group_name_H-M 'P 1 21/c 1'
_atom_sites_solution_hydrogens geom
_audit_conform_dict_location ftp://ftp.iucr.org/pub/cif_core.dic
_audit_conform_dict_name cif_core.dic
_audit_conform_dict_version 2.4.3
_audit_creation_date 2014-07-22T12:45:54-00:00
_audit_creation_method 'WinGX routine CIF_UPDATE'
_audit_update_record
;
2014-07-23 deposited with the CCDC.
2014-12-09 downloaded from the CCDC.
;
_cell_angle_alpha 90
_cell_angle_beta 100.0590(10)
_cell_angle_gamma 90
_cell_formula_units_Z 2
_cell_length_a 9.9404(3)
_cell_length_b 15.7440(4)
_cell_length_c 17.7587(4)
_cell_measurement_reflns_used 6470
_cell_measurement_temperature 150(2)
_cell_measurement_theta_max 27.48
_cell_measurement_theta_min 1.02
_cell_measurement_wavelength 0.71073
_cell_volume 2736.54(12)
_computing_cell_refinement 'HKL Scalepack (Otwinowski & Minor 1997)'
_computing_data_collection 'Collect (Bruker AXS BV, 1997-2004)'
_computing_data_reduction 'HKL Denzo and Scalepack (Otwinowski & Minor 1997)'
_computing_molecular_graphics 'Ortep for Windows (Farrugia, 2012)'
_computing_publication_material 'WinGX publication routines (Farrugia, 2012)'
_computing_structure_refinement 'SHELXL-2014 (Sheldrick, 2014)'
_diffrn_ambient_temperature 150(2)
_diffrn_detector 'CCD plate'
_diffrn_detector_area_resol_mean 9
_diffrn_measured_fraction_theta_full 1
_diffrn_measured_fraction_theta_max 0.998
_diffrn_measurement_device '95mm CCD camera on \k-goniostat'
_diffrn_measurement_device_type KappaCCD
_diffrn_measurement_method 'CCD rotation images, thick slices'
_diffrn_orient_matrix_UB_11 -0.012786
_diffrn_orient_matrix_UB_12 0.02762
_diffrn_orient_matrix_UB_13 -0.051466
_diffrn_orient_matrix_UB_21 -0.071034
_diffrn_orient_matrix_UB_22 -0.043169
_diffrn_orient_matrix_UB_23 -0.020113
_diffrn_orient_matrix_UB_31 -0.072315
_diffrn_orient_matrix_UB_32 0.037522
_diffrn_orient_matrix_UB_33 0.014743
_diffrn_radiation_monochromator 'horizonally mounted graphite crystal'
_diffrn_radiation_probe x-ray
_diffrn_radiation_type MoK\a
_diffrn_radiation_wavelength 0.71073
_diffrn_reflns_av_R_equivalents 0.051
_diffrn_reflns_Laue_measured_fraction_full 1
_diffrn_reflns_Laue_measured_fraction_max 0.998
_diffrn_reflns_limit_h_max 12
_diffrn_reflns_limit_h_min -12
_diffrn_reflns_limit_k_max 20
_diffrn_reflns_limit_k_min -20
_diffrn_reflns_limit_l_max 22
_diffrn_reflns_limit_l_min -23
_diffrn_reflns_number 12236
_diffrn_reflns_point_group_measured_fraction_full 1
_diffrn_reflns_point_group_measured_fraction_max 0.998
_diffrn_reflns_theta_full 25.242
_diffrn_reflns_theta_max 27.433
_diffrn_reflns_theta_min 1.74
_diffrn_source 'Enraf Nonius FR590'
_exptl_absorpt_coefficient_mu 0.514
_exptl_absorpt_correction_T_max 0.909
_exptl_absorpt_correction_T_min 0.785
_exptl_absorpt_correction_type multi-scan
_exptl_absorpt_process_details 'HKL Scalepack (Otwinowski & Minor, 1997)'
_exptl_crystal_colour yellow
_exptl_crystal_density_diffrn 1.365
_exptl_crystal_density_method 'not measured'
_exptl_crystal_description block
_exptl_crystal_F_000 1176
_exptl_crystal_size_max 0.38
_exptl_crystal_size_mid 0.19
_exptl_crystal_size_min 0.19
_refine_diff_density_max 1.538
_refine_diff_density_min -0.715
_refine_diff_density_rms 0.096
_refine_ls_extinction_method none
_refine_ls_goodness_of_fit_ref 1.058
_refine_ls_hydrogen_treatment constr
_refine_ls_matrix_type full
_refine_ls_number_constraints 0
_refine_ls_number_parameters 343
_refine_ls_number_reflns 6233
_refine_ls_number_restraints 25
_refine_ls_restrained_S_all 1.06
_refine_ls_R_factor_all 0.0719
_refine_ls_R_factor_gt 0.0506
_refine_ls_shift/su_max 0
_refine_ls_shift/su_mean 0
_refine_ls_structure_factor_coef Fsqd
_refine_ls_weighting_details 'w=1/[\s^2^(Fo^2^)+(0.0516P)^2^+6.3064P] where P=(Fo^2^+2Fc^2^)/3'
_refine_ls_weighting_scheme calc
_refine_ls_wR_factor_gt 0.1186
_refine_ls_wR_factor_ref 0.1319
_reflns_number_gt 4810
_reflns_number_total 6233
_reflns_threshold_expression 'I > 2\s(I)'
_cod_data_source_file c4sc02542c2.cif
_cod_data_source_block CBD011
_cod_depositor_comments
;Adding full bibliography for 1518543--1518544.cif.

 Adding full bibliography for 1518543--1518544.cif.
;
_cod_original_sg_symbol_H-M 'P 21/c'
_cod_database_code 1518543

loop_
_symmetry_equiv_pos_as_xyz
'x, y, z'
'-x, y+1/2, -z+1/2'
'-x, -y, -z'
'x, -y-1/2, z-1/2'

loop_
_atom_site_label
_atom_site_type_symbol
_atom_site_fract_x
_atom_site_fract_y
_atom_site_fract_z
_atom_site_U_iso_or_equiv
_atom_site_adp_type
_atom_site_occupancy
_atom_site_calc_flag
_atom_site_disorder_assembly
_atom_site_disorder_group
C23 C 0.8496(4) 0.7440(2) -0.1408(2) 0.0433(9) Uani 0.544(11) d A 1
H23 H 0.8736 0.7061 -0.0952 0.052 Uiso 0.544(11) calc A 1
C24 C 0.9873(10) 0.7711(9) -0.1642(6) 0.075(4) Uani 0.544(11) d A 1
H24A H 1.0441 0.7208 -0.167 0.113 Uiso 0.544(11) calc A 1
H24B H 1.0353 0.8106 -0.126 0.113 Uiso 0.544(11) calc A 1
H24C H 0.9691 0.7991 -0.2143 0.113 Uiso 0.544(11) calc A 1
C25 C 0.7836(10) 0.8223(7) -0.1135(6) 0.062(3) Uani 0.544(11) d A 1
H25A H 0.7758 0.8665 -0.1529 0.093 Uiso 0.544(11) calc A 1
H25B H 0.84 0.8433 -0.0663 0.093 Uiso 0.544(11) calc A 1
H25C H 0.6925 0.8078 -0.1035 0.093 Uiso 0.544(11) calc A 1
C23A C 0.8496(4) 0.7440(2) -0.1408(2) 0.0433(9) Uani 0.456(11) d A 2
H23A H 0.9267 0.7087 -0.1137 0.052 Uiso 0.456(11) calc A 2
C24A C 0.9043(15) 0.8217(7) -0.1732(6) 0.068(4) Uani 0.456(11) d A 2
H24D H 0.9474 0.8057 -0.2168 0.102 Uiso 0.456(11) calc A 2
H24E H 0.9722 0.8488 -0.1339 0.102 Uiso 0.456(11) calc A 2
H24F H 0.8294 0.8615 -0.1903 0.102 Uiso 0.456(11) calc A 2
C25A C 0.7520(11) 0.7678(9) -0.0850(6) 0.060(3) Uani 0.456(11) d A 2
H25D H 0.8035 0.7972 -0.0405 0.091 Uiso 0.456(11) calc A 2
H25E H 0.7112 0.716 -0.0682 0.091 Uiso 0.456(11) calc A 2
H25F H 0.6796 0.8051 -0.1111 0.091 Uiso 0.456(11) calc A 2
C21 C 0.5919(10) 0.7332(8) -0.4521(5) 0.185(6) Uani 1 d . .
H21A H 0.5299 0.7328 -0.5015 0.277 Uiso 1 calc . .
H21B H 0.6559 0.6856 -0.4498 0.277 Uiso 1 calc . .
H21C H 0.6429 0.7868 -0.4463 0.277 Uiso 1 calc . .
C26 C 0.6053(6) 0.4279(4) 0.0880(3) 0.0739(16) Uani 1 d . .
H26A H 0.5973 0.4124 0.0334 0.089 Uiso 1 calc . .
H26B H 0.5226 0.4599 0.0949 0.089 Uiso 1 calc . .
C27 C 0.6212(7) 0.3512(4) 0.1364(4) 0.090(2) Uani 1 d . .
H27A H 0.6609 0.3039 0.1108 0.108 Uiso 1 calc . .
H27B H 0.5322 0.3329 0.1487 0.108 Uiso 1 calc . .
C28 C 0.7165(9) 0.3786(7) 0.2072(4) 0.138(4) Uani 1 d . .
H28A H 0.6694 0.3774 0.2519 0.165 Uiso 1 calc . .
H28B H 0.7965 0.3402 0.2174 0.165 Uiso 1 calc . .
C29 C 0.7595(7) 0.4640(5) 0.1935(3) 0.099(2) Uani 1 d . .
H29A H 0.7115 0.5055 0.2212 0.118 Uiso 1 calc . .
H29B H 0.8591 0.4703 0.211 0.118 Uiso 1 calc . .
C1 C 1.0336(4) 0.6637(2) 0.05016(19) 0.0322(7) Uani 1 d . .
C2 C 1.0430(4) 0.7548(2) 0.0723(2) 0.0363(8) Uani 1 d . .
C3 C 0.9637(5) 0.7864(3) 0.1233(2) 0.0466(10) Uani 1 d . .
H3 H 0.9074 0.7492 0.1463 0.056 Uiso 1 calc . .
C4 C 0.9673(6) 0.8720(3) 0.1404(3) 0.0587(12) Uani 1 d . .
H4 H 0.9127 0.8938 0.1748 0.07 Uiso 1 calc . .
C5 C 1.0500(5) 0.9261(3) 0.1076(3) 0.0569(12) Uani 1 d . .
H5 H 1.0516 0.9848 0.1198 0.068 Uiso 1 calc . .
C6 C 1.1313(5) 0.8959(3) 0.0569(2) 0.0486(10) Uani 1 d . .
C7 C 1.1273(4) 0.8096(2) 0.0400(2) 0.0414(9) Uani 1 d . .
H7 H 1.1827 0.7878 0.006 0.05 Uiso 1 calc . .
C8 C 1.2175(6) 0.9558(3) 0.0237(3) 0.0654(14) Uani 1 d . .
H8 H 1.2071 1.0138 0.0363 0.078 Uiso 1 calc . .
C9 C 1.2999(7) 0.9420(4) -0.0174(3) 0.0791(17) Uani 1 d . .
H9A H 1.3156 0.8855 -0.0324 0.095 Uiso 1 calc . .
H9B H 1.3489 0.9877 -0.0348 0.095 Uiso 1 calc . .
C10 C 0.8374(4) 0.5616(2) -0.1280(2) 0.0338(8) Uani 1 d . .
C11 C 0.7531(4) 0.6034(2) -0.1962(2) 0.0387(8) Uani 1 d . .
C12 C 0.7613(4) 0.6913(2) -0.2026(2) 0.0415(9) Uani 1 d . .
C13 C 0.6850(5) 0.7303(3) -0.2667(2) 0.0541(12) Uani 1 d . .
H13 H 0.6907 0.7902 -0.2723 0.065 Uiso 1 calc . .
C14 C 0.6010(6) 0.6839(3) -0.3225(3) 0.0643(15) Uani 1 d . .
C15 C 0.5957(5) 0.5967(3) -0.3147(3) 0.0606(14) Uani 1 d . .
H15 H 0.5397 0.5648 -0.3535 0.073 Uiso 1 calc . .
C16 C 0.6693(4) 0.5540(3) -0.2523(2) 0.0446(10) Uani 1 d . .
C17 C 0.6666(4) 0.4580(3) -0.2450(3) 0.0512(11) Uani 1 d . .
H17 H 0.6624 0.444 -0.1906 0.061 Uiso 1 calc . .
C18 C 0.7976(5) 0.4186(3) -0.2641(3) 0.0618(13) Uani 1 d . .
H18A H 0.8068 0.434 -0.3164 0.093 Uiso 1 calc . .
H18B H 0.7931 0.3567 -0.2598 0.093 Uiso 1 calc . .
H18C H 0.8766 0.44 -0.2283 0.093 Uiso 1 calc . .
C19 C 0.5423(5) 0.4162(3) -0.2956(3) 0.0693(15) Uani 1 d . .
H19A H 0.4581 0.4425 -0.2852 0.104 Uiso 1 calc . .
H19B H 0.5411 0.3554 -0.2842 0.104 Uiso 1 calc . .
H19C H 0.5486 0.4243 -0.3496 0.104 Uiso 1 calc . .
C20 C 0.5163(8) 0.7255(4) -0.3932(3) 0.095(2) Uani 1 d . .
H20 H 0.4466 0.6812 -0.4126 0.114 Uiso 1 calc . .
C22 C 0.4364(7) 0.7959(5) -0.3781(4) 0.110(3) Uani 1 d . .
H22A H 0.495 0.8461 -0.3675 0.164 Uiso 1 calc . .
H22B H 0.3934 0.7835 -0.3337 0.164 Uiso 1 calc . .
H22C H 0.3655 0.8069 -0.4227 0.164 Uiso 1 calc . .
Mo1 Mo 0.91370(3) 0.49393(2) 0.02635(2) 0.02920(11) Uani 1 d . .
O1 O 0.7809(3) 0.53935(16) -0.07181(14) 0.0355(6) Uani 1 d . .
O2 O 0.9370(3) 0.61890(15) 0.06856(13) 0.0338(5) Uani 1 d . .
O3 O 1.0354(3) 0.44731(15) 0.12713(13) 0.0335(5) Uani 1 d . .
O4 O 0.8817(3) 0.36715(15) -0.01114(14) 0.0338(5) Uani 1 d . .
O5 O 0.7250(4) 0.4775(2) 0.1122(2) 0.0696(10) Uani 1 d . .

loop_
_atom_site_aniso_label
_atom_site_aniso_U_11
_atom_site_aniso_U_22
_atom_site_aniso_U_33
_atom_site_aniso_U_23
_atom_site_aniso_U_13
_atom_site_aniso_U_12
C23 0.062(3) 0.0307(18) 0.036(2) -0.0015(15) 0.0051(18) 0.0035(17)
C24 0.064(5) 0.110(9) 0.051(6) -0.001(6) 0.007(4) -0.011(5)
C25 0.065(6) 0.057(5) 0.057(6) -0.023(5) -0.008(4) 0.006(4)
C23A 0.062(3) 0.0307(18) 0.036(2) -0.0015(15) 0.0051(18) 0.0035(17)
C24A 0.090(9) 0.052(6) 0.056(6) 0.000(5) -0.002(6) -0.016(6)
C25A 0.062(6) 0.072(8) 0.042(5) -0.025(5) -0.006(4) 0.007(5)
C21 0.150(9) 0.308(16) 0.090(6) 0.092(8) 0.007(6) 0.114(9)
C26 0.057(3) 0.094(4) 0.072(4) 0.003(3) 0.016(3) -0.020(3)
C27 0.076(4) 0.085(4) 0.105(5) -0.003(4) 0.005(4) -0.025(3)
C28 0.127(7) 0.186(9) 0.088(5) 0.042(6) -0.016(5) -0.071(7)
C29 0.089(4) 0.152(6) 0.067(4) -0.055(4) 0.051(3) -0.057(4)
C1 0.038(2) 0.0315(17) 0.0266(17) 0.0028(14) 0.0050(15) -0.0040(15)
C2 0.043(2) 0.0328(18) 0.0310(18) 0.0024(15) 0.0007(16) -0.0054(15)
C3 0.066(3) 0.040(2) 0.035(2) -0.0022(17) 0.0117(19) -0.0040(19)
C4 0.090(4) 0.043(2) 0.046(3) -0.011(2) 0.021(2) -0.002(2)
C5 0.083(4) 0.035(2) 0.049(3) -0.0060(19) 0.001(2) -0.004(2)
C6 0.061(3) 0.036(2) 0.045(2) 0.0062(18) -0.003(2) -0.0101(19)
C7 0.051(2) 0.037(2) 0.035(2) 0.0039(16) 0.0048(17) -0.0061(17)
C8 0.077(4) 0.043(3) 0.074(4) 0.014(2) 0.008(3) -0.014(2)
C9 0.104(5) 0.060(3) 0.073(4) 0.007(3) 0.014(4) -0.014(3)
C10 0.043(2) 0.0270(17) 0.0306(18) -0.0006(14) 0.0039(15) -0.0028(15)
C11 0.043(2) 0.038(2) 0.0353(19) -0.0018(16) 0.0049(16) 0.0070(16)
C12 0.052(2) 0.036(2) 0.036(2) -0.0010(16) 0.0057(17) 0.0075(17)
C13 0.076(3) 0.040(2) 0.043(2) -0.0023(18) 0.002(2) 0.021(2)
C14 0.085(4) 0.059(3) 0.042(2) -0.008(2) -0.009(2) 0.039(3)
C15 0.070(3) 0.061(3) 0.043(2) -0.020(2) -0.014(2) 0.028(2)
C16 0.047(2) 0.043(2) 0.041(2) -0.0103(18) -0.0012(18) 0.0108(18)
C17 0.047(3) 0.044(2) 0.057(3) -0.013(2) -0.006(2) 0.0027(19)
C18 0.064(3) 0.042(2) 0.073(3) -0.019(2) -0.007(3) 0.013(2)
C19 0.066(3) 0.055(3) 0.079(4) -0.030(3) -0.009(3) -0.003(2)
C20 0.141(6) 0.077(4) 0.050(3) -0.011(3) -0.027(4) 0.057(4)
C22 0.077(4) 0.140(7) 0.101(5) 0.030(5) -0.016(4) 0.044(4)
Mo1 0.02935(17) 0.02991(17) 0.03046(17) 0.00360(12) 0.01109(11) -0.00329(12)
O1 0.0348(14) 0.0331(13) 0.0392(14) 0.0026(11) 0.0079(11) -0.0043(10)
O2 0.0410(14) 0.0321(12) 0.0302(13) 0.0010(10) 0.0116(11) -0.0028(11)
O3 0.0397(15) 0.0319(13) 0.0300(12) 0.0053(10) 0.0095(10) -0.0004(10)
O4 0.0363(14) 0.0306(12) 0.0350(13) 0.0007(10) 0.0078(11) -0.0073(10)
O5 0.061(2) 0.078(2) 0.079(2) -0.0127(19) 0.0375(19) -0.0230(18)

loop_
_atom_type_symbol
_atom_type_description
_atom_type_scat_dispersion_real
_atom_type_scat_dispersion_imag
_atom_type_scat_source
C C 0.0033 0.0016 'International Tables Vol C Tables 4.2.6.8 and 6.1.1.4'
H H 0 0 'International Tables Vol C Tables 4.2.6.8 and 6.1.1.4'
Mo Mo -1.6832 0.6857 'International Tables Vol C Tables 4.2.6.8 and 6.1.1.4'
O O 0.0106 0.006 'International Tables Vol C Tables 4.2.6.8 and 6.1.1.4'

loop_
_geom_angle_atom_site_label_1
_geom_angle_atom_site_label_2
_geom_angle_atom_site_label_3
_geom_angle
_geom_angle_site_symmetry_1
C25 C23 C12 116.5(5) .
C25 C23 C24 108.2(7) .
C12 C23 C24 112.2(5) .
C25 C23 H23 106.4 .
C12 C23 H23 106.4 .
C24 C23 H23 106.4 .
C23 C24 H24A 109.5 .
C23 C24 H24B 109.5 .
H24A C24 H24B 109.5 .
C23 C24 H24C 109.5 .
H24A C24 H24C 109.5 .
H24B C24 H24C 109.5 .
C23 C25 H25A 109.5 .
C23 C25 H25B 109.5 .
H25A C25 H25B 109.5 .
C23 C25 H25C 109.5 .
H25A C25 H25C 109.5 .
H25B C25 H25C 109.5 .
H24D C24A H24E 109.5 .
H24D C24A H24F 109.5 .
H24E C24A H24F 109.5 .
H25D C25A H25E 109.5 .
H25D C25A H25F 109.5 .
H25E C25A H25F 109.5 .
C20 C21 H21A 109.5 .
C20 C21 H21B 109.5 .
H21A C21 H21B 109.5 .
C20 C21 H21C 109.5 .
H21A C21 H21C 109.5 .
H21B C21 H21C 109.5 .
O5 C26 C27 105.9(5) .
O5 C26 H26A 110.6 .
C27 C26 H26A 110.6 .
O5 C26 H26B 110.6 .
C27 C26 H26B 110.6 .
H26A C26 H26B 108.7 .
C26 C27 C28 103.9(6) .
C26 C27 H27A 111 .
C28 C27 H27A 111 .
C26 C27 H27B 111 .
C28 C27 H27B 111 .
H27A C27 H27B 109 .
C29 C28 C27 106.8(6) .
C29 C28 H28A 110.4 .
C27 C28 H28A 110.4 .
C29 C28 H28B 110.4 .
C27 C28 H28B 110.4 .
H28A C28 H28B 108.6 .
O5 C29 C28 106.3(5) .
O5 C29 H29A 110.5 .
C28 C29 H29A 110.5 .
O5 C29 H29B 110.5 .
C28 C29 H29B 110.5 .
H29A C29 H29B 108.7 .
O4 C1 O2 121.7(3) 3_765
O4 C1 C2 119.6(3) 3_765
O2 C1 C2 118.7(3) .
C3 C2 C7 119.7(4) .
C3 C2 C1 120.0(3) .
C7 C2 C1 120.3(4) .
C4 C3 C2 119.7(4) .
C4 C3 H3 120.2 .
C2 C3 H3 120.2 .
C5 C4 C3 120.2(4) .
C5 C4 H4 119.9 .
C3 C4 H4 119.9 .
C4 C5 C6 121.2(4) .
C4 C5 H5 119.4 .
C6 C5 H5 119.4 .
C7 C6 C5 118.3(4) .
C7 C6 C8 122.6(5) .
C5 C6 C8 119.1(4) .
C6 C7 C2 120.9(4) .
C6 C7 H7 119.6 .
C2 C7 H7 119.6 .
C9 C8 C6 129.2(6) .
C9 C8 H8 115.4 .
C6 C8 H8 115.4 .
C8 C9 H9A 120 .
C8 C9 H9B 120 .
H9A C9 H9B 120 .
O3 C10 O1 122.3(3) 3_765
O3 C10 C11 118.2(3) 3_765
O1 C10 C11 119.5(3) .
C12 C11 C16 121.6(4) .
C12 C11 C10 118.0(3) .
C16 C11 C10 120.4(3) .
C11 C12 C13 118.2(4) .
C11 C12 C23 121.1(3) .
C13 C12 C23 120.7(4) .
C14 C13 C12 121.6(4) .
C14 C13 H13 119.2 .
C12 C13 H13 119.2 .
C15 C14 C13 118.8(4) .
C15 C14 C20 118.8(5) .
C13 C14 C20 122.5(5) .
C14 C15 C16 122.4(4) .
C14 C15 H15 118.8 .
C16 C15 H15 118.8 .
C15 C16 C11 117.3(4) .
C15 C16 C17 122.3(4) .
C11 C16 C17 120.3(4) .
C16 C17 C18 110.8(4) .
C16 C17 C19 113.6(4) .
C18 C17 C19 108.9(4) .
C16 C17 H17 107.8 .
C18 C17 H17 107.8 .
C19 C17 H17 107.8 .
C17 C18 H18A 109.5 .
C17 C18 H18B 109.5 .
H18A C18 H18B 109.5 .
C17 C18 H18C 109.5 .
H18A C18 H18C 109.5 .
H18B C18 H18C 109.5 .
C17 C19 H19A 109.5 .
C17 C19 H19B 109.5 .
H19A C19 H19B 109.5 .
C17 C19 H19C 109.5 .
H19A C19 H19C 109.5 .
H19B C19 H19C 109.5 .
C21 C20 C22 117.8(8) .
C21 C20 C14 111.1(6) .
C22 C20 C14 115.2(5) .
C21 C20 H20 103.5 .
C22 C20 H20 103.5 .
C14 C20 H20 103.5 .
C20 C22 H22A 109.5 .
C20 C22 H22B 109.5 .
H22A C22 H22B 109.5 .
C20 C22 H22C 109.5 .
H22A C22 H22C 109.5 .
H22B C22 H22C 109.5 .
Mo1 Mo1 O2 91.48(7) 3_765
Mo1 Mo1 O3 91.01(7) 3_765
O2 Mo1 O3 90.68(9) .
Mo1 Mo1 O4 92.02(7) 3_765
O2 Mo1 O4 176.38(9) .
O3 Mo1 O4 88.34(9) .
Mo1 Mo1 O1 92.44(7) 3_765
O2 Mo1 O1 89.52(10) .
O3 Mo1 O1 176.54(9) .
O4 Mo1 O1 91.25(10) .
C10 O1 Mo1 116.1(2) .
C1 O2 Mo1 117.7(2) .
C10 O3 Mo1 118.1(2) 3_765
C1 O4 Mo1 117.0(2) 3_765
C26 O5 C29 105.1(4) .

loop_
_geom_bond_atom_site_label_1
_geom_bond_atom_site_label_2
_geom_bond_distance
_geom_bond_site_symmetry_2
C23 C25 1.515(8) .
C23 C12 1.525(6) .
C23 C24 1.558(9) .
C23 H23 1 .
C24 H24A 0.98 .
C24 H24B 0.98 .
C24 H24C 0.98 .
C25 H25A 0.98 .
C25 H25B 0.98 .
C25 H25C 0.98 .
C24A H24D 0.98 .
C24A H24E 0.98 .
C24A H24F 0.98 .
C25A H25D 0.98 .
C25A H25E 0.98 .
C25A H25F 0.98 .
C21 C20 1.396(11) .
C21 H21A 0.98 .
C21 H21B 0.98 .
C21 H21C 0.98 .
C26 O5 1.425(6) .
C26 C27 1.475(8) .
C26 H26A 0.99 .
C26 H26B 0.99 .
C27 C28 1.499(9) .
C27 H27A 0.99 .
C27 H27B 0.99 .
C28 C29 1.444(10) .
C28 H28A 0.99 .
C28 H28B 0.99 .
C29 O5 1.440(7) .
C29 H29A 0.99 .
C29 H29B 0.99 .
C1 O4 1.276(4) 3_765
C1 O2 1.279(4) .
C1 C2 1.486(5) .
C2 C3 1.394(6) .
C2 C7 1.394(5) .
C3 C4 1.382(6) .
C3 H3 0.95 .
C4 C5 1.380(7) .
C4 H4 0.95 .
C5 C6 1.394(7) .
C5 H5 0.95 .
C6 C7 1.390(6) .
C6 C8 1.466(6) .
C7 H7 0.95 .
C8 C9 1.208(8) .
C8 H8 0.95 .
C9 H9A 0.95 .
C9 H9B 0.95 .
C10 O3 1.270(4) 3_765
C10 O1 1.276(4) .
C10 C11 1.499(5) .
C11 C12 1.393(5) .
C11 C16 1.415(5) .
C12 C13 1.396(6) .
C13 C14 1.387(7) .
C13 H13 0.95 .
C14 C15 1.381(7) .
C14 C20 1.531(7) .
C15 C16 1.392(6) .
C15 H15 0.95 .
C16 C17 1.517(6) .
C17 C18 1.533(6) .
C17 C19 1.542(6) .
C17 H17 1 .
C18 H18A 0.98 .
C18 H18B 0.98 .
C18 H18C 0.98 .
C19 H19A 0.98 .
C19 H19B 0.98 .
C19 H19C 0.98 .
C20 C22 1.416(8) .
C20 H20 1 .
C22 H22A 0.98 .
C22 H22B 0.98 .
C22 H22C 0.98 .
Mo1 Mo1 2.1017(6) 3_765
Mo1 O2 2.104(2) .
Mo1 O3 2.109(2) .
Mo1 O4 2.111(2) .
Mo1 O1 2.118(3) .
O3 C10 1.270(4) 3_765
O4 C1 1.276(4) 3_765
